data_1555307
loop_
_publ_author_name
'Gao, Bao'
'Xie, Yinjun'
'Shen, Zhiqiang'
'Yang, Lei'
'Huang, Hanmin'

_publ_section_title
;
 Decarboxylative Alkylcarboxylation of \a,\b-Unsaturated Acids Enabled by
 Copper-Catalyzed Oxidative Coupling.
;
_journal_issue 20
_journal_name_full 'Organic letters'
_journal_page_first 4968
_journal_page_last 4971
_journal_paper_doi 10.1021/acs.orglett.5b02382
_journal_volume 17
_journal_year 2015
_chemical_formula_sum 'C16 H22 O5'
_chemical_formula_weight 294.34
_space_group_IT_number 14
_space_group_name_Hall '-P 2ybc'
_space_group_name_H-M_alt 'P 1 21/c 1'
_symmetry_cell_setting monoclinic
_symmetry_space_group_name_H-M 'P 1 21/c 1'
_atom_sites_solution_hydrogens geom
_atom_sites_solution_primary direct
_atom_sites_solution_secondary difmap
_audit_creation_method SHELXL-97
_cell_angle_alpha 90.00
_cell_angle_beta 109.1000(10)
_cell_angle_gamma 90.00
_cell_formula_units_Z 4
_cell_length_a 13.1900(11)
_cell_length_b 10.5762(9)
_cell_length_c 12.1985(10)
_cell_measurement_temperature 296(2)
_cell_volume 1608.0(2)
_computing_cell_refinement 'Bruker SMART'
_computing_data_collection 'Bruker SMART APEX II'
_computing_data_reduction 'Bruker SMART'
_computing_structure_refinement 'SHELXL-97 (Sheldrick, 2008)'
_computing_structure_solution 'SHELXS-97 (Sheldrick, 2008)'
_diffrn_ambient_temperature 296(2)
_diffrn_measured_fraction_theta_full 0.999
_diffrn_measured_fraction_theta_max 0.999
_diffrn_measurement_device_type 'Bruker APEX II area detector'
_diffrn_measurement_method '\w scans'
_diffrn_radiation_monochromator graphite
_diffrn_radiation_source 'fine-focus sealed tube'
_diffrn_radiation_type MoK\a
_diffrn_radiation_wavelength 0.71073
_diffrn_reflns_av_R_equivalents 0.0216
_diffrn_reflns_av_sigmaI/netI 0.0245
_diffrn_reflns_limit_h_max 15
_diffrn_reflns_limit_h_min -15
_diffrn_reflns_limit_k_max 11
_diffrn_reflns_limit_k_min -12
_diffrn_reflns_limit_l_max 13
_diffrn_reflns_limit_l_min -14
_diffrn_reflns_number 7986
_diffrn_reflns_theta_full 25.00
_diffrn_reflns_theta_max 25.00
_diffrn_reflns_theta_min 1.63
_exptl_absorpt_coefficient_mu 0.090
_exptl_absorpt_correction_T_max 0.9753
_exptl_absorpt_correction_T_min 0.9736
_exptl_absorpt_correction_type multi-scan
_exptl_absorpt_process_details SADABS
_exptl_crystal_colour colorless
_exptl_crystal_density_diffrn 1.216
_exptl_crystal_density_method 'not measured'
_exptl_crystal_description block
_exptl_crystal_F_000 632
_exptl_crystal_size_max 0.30
_exptl_crystal_size_mid 0.28
_exptl_crystal_size_min 0.28
_refine_diff_density_max 0.161
_refine_diff_density_min -0.141
_refine_diff_density_rms 0.038
_refine_ls_extinction_coef 0.030(3)
_refine_ls_extinction_expression Fc^*^=kFc[1+0.001xFc^2^\l^3^/sin(2\q)]^-1/4^
_refine_ls_extinction_method SHELXL
_refine_ls_goodness_of_fit_ref 1.007
_refine_ls_hydrogen_treatment mixed
_refine_ls_matrix_type full
_refine_ls_number_parameters 197
_refine_ls_number_reflns 2838
_refine_ls_number_restraints 0
_refine_ls_restrained_S_all 1.007
_refine_ls_R_factor_all 0.0489
_refine_ls_R_factor_gt 0.0411
_refine_ls_shift/su_max 0.000
_refine_ls_shift/su_mean 0.000
_refine_ls_structure_factor_coef Fsqd
_refine_ls_weighting_details 'calc w=1/[\s^2^(Fo^2^)+(0.0770P)^2^+0.2800P] where P=(Fo^2^+2Fc^2^)/3'
_refine_ls_weighting_scheme calc
_refine_ls_wR_factor_gt 0.1201
_refine_ls_wR_factor_ref 0.1299
_reflns_number_gt 2360
_reflns_number_total 2838
_reflns_threshold_expression >2sigma(I)
_cod_data_source_file ol5b02382_si_001.cif
_cod_data_source_block 1
_cod_depositor_comments
;
The following automatic conversions were performed:

data item '_exptl_absorpt_correction_type' value 'Multi-scan' was
changed to 'multi-scan' in accordance with the
/home/saulius/struct/COD-crude-data/automatic-downloads/DataCite-retrospective/ACS/depositions/lib/dictionaries/cif_core.dic
dictionary named 'cif_core.dic' version 2.4.2 last updated on
2011-04-26.

data item '_symmetry_cell_setting' value 'Monoclinic' was changed to
'monoclinic' in accordance with the
/home/saulius/struct/COD-crude-data/automatic-downloads/DataCite-retrospective/ACS/depositions/lib/dictionaries/cif_core.dic
dictionary named 'cif_core.dic' version 2.4.2 last updated on
2011-04-26.

Automatic conversion script
Id: cif_fix_values 6909 2019-04-08 15:41:33Z antanas 
;
_cod_original_sg_symbol_H-M P2(1)/c
_cod_database_code 1555307

loop_
_symmetry_equiv_pos_as_xyz
'x, y, z'
'-x, y+1/2, -z+1/2'
'-x, -y, -z'
'x, -y-1/2, z-1/2'

loop_
_atom_site_label
_atom_site_type_symbol
_atom_site_fract_x
_atom_site_fract_y
_atom_site_fract_z
_atom_site_U_iso_or_equiv
_atom_site_adp_type
_atom_site_occupancy
_atom_site_symmetry_multiplicity
_atom_site_calc_flag
_atom_site_refinement_flags
O1 O 0.47900(8) 0.67640(11) 0.08246(9) 0.0568(3) Uani 1 1 d .
O2 O 0.40400(10) 0.91361(11) 0.06927(11) 0.0667(4) Uani 1 1 d .
O3 O -0.14741(10) 0.64434(12) 0.19912(12) 0.0759(4) Uani 1 1 d .
O4 O -0.14105(11) 0.85194(13) 0.18227(13) 0.0830(4) Uani 1 1 d .
O5 O 0.39284(9) 0.48908(10) 0.16780(10) 0.0593(3) Uani 1 1 d .
C1 C 0.35569(12) 0.82597(15) 0.11801(13) 0.0515(4) Uani 1 1 d .
C2 C 0.27354(12) 0.85181(15) 0.16225(14) 0.0530(4) Uani 1 1 d .
H2 H 0.2481 0.9341 0.1603 0.064 Uiso 1 1 calc R
C3 C 0.22892(12) 0.75616(14) 0.20944(13) 0.0488(4) Uani 1 1 d .
C4 C 0.26750(12) 0.63244(15) 0.21327(13) 0.0487(4) Uani 1 1 d .
H4 H 0.2382 0.5680 0.2453 0.058 Uiso 1 1 calc R
C5 C 0.34965(11) 0.60630(14) 0.16916(12) 0.0464(4) Uani 1 1 d .
C6 C 0.39438(11) 0.70245(15) 0.12142(12) 0.0472(4) Uani 1 1 d .
C7 C 0.44775(15) 0.66059(19) -0.04039(15) 0.0648(5) Uani 1 1 d .
H7A H 0.3983 0.5913 -0.0636 0.097 Uiso 1 1 calc R
H7B H 0.5100 0.6433 -0.0622 0.097 Uiso 1 1 calc R
H7C H 0.4139 0.7365 -0.0780 0.097 Uiso 1 1 calc R
C8 C 0.35806(15) 0.38939(16) 0.22441(17) 0.0660(5) Uani 1 1 d .
H8A H 0.3695 0.4124 0.3037 0.099 Uiso 1 1 calc R
H8B H 0.3980 0.3142 0.2220 0.099 Uiso 1 1 calc R
H8C H 0.2831 0.3740 0.1859 0.099 Uiso 1 1 calc R
C9 C 0.3764(2) 1.04209(19) 0.0737(2) 0.0902(7) Uani 1 1 d .
H9A H 0.3024 1.0543 0.0284 0.135 Uiso 1 1 calc R
H9B H 0.4207 1.0936 0.0431 0.135 Uiso 1 1 calc R
H9C H 0.3873 1.0657 0.1528 0.135 Uiso 1 1 calc R
C10 C 0.14197(13) 0.78858(15) 0.25571(14) 0.0536(4) Uani 1 1 d .
H10 H 0.1254 0.8741 0.2555 0.064 Uiso 1 1 calc R
C11 C 0.08574(12) 0.71276(15) 0.29662(15) 0.0525(4) Uani 1 1 d .
H11 H 0.1032 0.6274 0.2993 0.063 Uiso 1 1 calc R
C12 C -0.00587(12) 0.74885(14) 0.34079(13) 0.0483(4) Uani 1 1 d .
C13 C 0.01231(16) 0.87699(18) 0.40224(18) 0.0699(5) Uani 1 1 d .
H13A H 0.0785 0.8751 0.4659 0.105 Uiso 1 1 calc R
H13B H -0.0459 0.8945 0.4309 0.105 Uiso 1 1 calc R
H13C H 0.0158 0.9418 0.3485 0.105 Uiso 1 1 calc R
C14 C -0.01792(16) 0.64585(19) 0.42405(16) 0.0696(5) Uani 1 1 d .
H14A H -0.0232 0.5647 0.3873 0.104 Uiso 1 1 calc R
H14B H -0.0816 0.6613 0.4437 0.104 Uiso 1 1 calc R
H14C H 0.0435 0.6470 0.4933 0.104 Uiso 1 1 calc R
C15 C -0.10521(12) 0.75678(14) 0.23348(14) 0.0500(4) Uani 1 1 d .
C16 C -0.23908(19) 0.6404(3) 0.0936(2) 0.1004(8) Uani 1 1 d .
H16A H -0.3026 0.6643 0.1106 0.151 Uiso 1 1 calc R
H16B H -0.2475 0.5563 0.0623 0.151 Uiso 1 1 calc R
H16C H -0.2279 0.6981 0.0379 0.151 Uiso 1 1 calc R

loop_
_atom_site_aniso_label
_atom_site_aniso_U_11
_atom_site_aniso_U_22
_atom_site_aniso_U_33
_atom_site_aniso_U_23
_atom_site_aniso_U_13
_atom_site_aniso_U_12
O1 0.0442(6) 0.0724(8) 0.0562(7) -0.0011(5) 0.0195(5) 0.0059(5)
O2 0.0686(7) 0.0563(7) 0.0833(8) 0.0105(6) 0.0361(7) -0.0006(6)
O3 0.0643(8) 0.0594(8) 0.0826(9) -0.0050(6) -0.0054(6) -0.0055(6)
O4 0.0784(9) 0.0643(8) 0.0934(10) 0.0152(7) 0.0107(8) 0.0144(7)
O5 0.0623(7) 0.0494(6) 0.0741(8) 0.0025(5) 0.0331(6) 0.0102(5)
C1 0.0470(8) 0.0537(9) 0.0526(8) 0.0021(7) 0.0149(7) -0.0001(7)
C2 0.0522(9) 0.0477(9) 0.0592(9) 0.0020(7) 0.0183(7) 0.0070(7)
C3 0.0456(8) 0.0509(9) 0.0484(8) -0.0029(6) 0.0132(6) 0.0053(6)
C4 0.0468(8) 0.0489(8) 0.0516(8) 0.0001(6) 0.0175(7) 0.0008(6)
C5 0.0428(8) 0.0477(8) 0.0463(8) -0.0023(6) 0.0114(6) 0.0055(6)
C6 0.0380(7) 0.0566(9) 0.0456(8) -0.0035(6) 0.0117(6) 0.0027(6)
C7 0.0687(11) 0.0735(11) 0.0591(10) -0.0033(8) 0.0304(9) -0.0003(9)
C8 0.0698(11) 0.0519(10) 0.0804(12) 0.0078(8) 0.0301(9) 0.0097(8)
C9 0.0991(16) 0.0576(12) 0.126(2) 0.0232(12) 0.0541(15) 0.0035(11)
C10 0.0582(9) 0.0445(8) 0.0618(9) 0.0018(7) 0.0247(8) 0.0097(7)
C11 0.0467(8) 0.0435(8) 0.0677(10) -0.0059(7) 0.0192(7) 0.0030(6)
C12 0.0481(8) 0.0456(8) 0.0532(8) -0.0049(6) 0.0192(7) -0.0007(6)
C13 0.0716(11) 0.0639(11) 0.0800(12) -0.0243(9) 0.0327(10) -0.0067(9)
C14 0.0749(12) 0.0738(12) 0.0601(10) 0.0083(9) 0.0221(9) -0.0031(9)
C15 0.0472(8) 0.0471(8) 0.0615(9) -0.0002(7) 0.0255(7) 0.0054(6)
C16 0.0739(14) 0.1044(17) 0.0916(16) -0.0128(13) -0.0157(12) -0.0085(12)

loop_
_atom_type_symbol
_atom_type_description
_atom_type_scat_dispersion_real
_atom_type_scat_dispersion_imag
_atom_type_scat_source
C C 0.0033 0.0016 'International Tables Vol C Tables 4.2.6.8 and 6.1.1.4'
H H 0.0000 0.0000 'International Tables Vol C Tables 4.2.6.8 and 6.1.1.4'
O O 0.0106 0.0060 'International Tables Vol C Tables 4.2.6.8 and 6.1.1.4'

loop_
_geom_angle_atom_site_label_1
_geom_angle_atom_site_label_2
_geom_angle_atom_site_label_3
_geom_angle
C6 O1 C7 113.43(12)
C1 O2 C9 118.24(14)
C15 O3 C16 116.71(16)
C5 O5 C8 117.81(12)
O2 C1 C2 124.80(14)
O2 C1 C6 115.42(13)
C2 C1 C6 119.78(14)
C1 C2 C3 120.64(14)
C1 C2 H2 119.7
C3 C2 H2 119.7
C2 C3 C4 119.80(14)
C2 C3 C10 118.56(13)
C4 C3 C10 121.63(14)
C5 C4 C3 119.70(14)
C5 C4 H4 120.2
C3 C4 H4 120.2
O5 C5 C4 124.58(14)
O5 C5 C6 114.91(12)
C4 C5 C6 120.51(14)
O1 C6 C5 119.98(13)
O1 C6 C1 120.40(13)
C5 C6 C1 119.57(13)
O1 C7 H7A 109.5
O1 C7 H7B 109.5
H7A C7 H7B 109.5
O1 C7 H7C 109.5
H7A C7 H7C 109.5
H7B C7 H7C 109.5
O5 C8 H8A 109.5
O5 C8 H8B 109.5
H8A C8 H8B 109.5
O5 C8 H8C 109.5
H8A C8 H8C 109.5
H8B C8 H8C 109.5
O2 C9 H9A 109.5
O2 C9 H9B 109.5
H9A C9 H9B 109.5
O2 C9 H9C 109.5
H9A C9 H9C 109.5
H9B C9 H9C 109.5
C11 C10 C3 128.12(15)
C11 C10 H10 115.9
C3 C10 H10 115.9
C10 C11 C12 126.88(14)
C10 C11 H11 116.6
C12 C11 H11 116.6
C15 C12 C11 105.60(12)
C15 C12 C13 109.01(14)
C11 C12 C13 112.33(13)
C15 C12 C14 111.25(13)
C11 C12 C14 108.81(13)
C13 C12 C14 109.80(14)
C12 C13 H13A 109.5
C12 C13 H13B 109.5
H13A C13 H13B 109.5
C12 C13 H13C 109.5
H13A C13 H13C 109.5
H13B C13 H13C 109.5
C12 C14 H14A 109.5
C12 C14 H14B 109.5
H14A C14 H14B 109.5
C12 C14 H14C 109.5
H14A C14 H14C 109.5
H14B C14 H14C 109.5
O4 C15 O3 122.52(16)
O4 C15 C12 125.25(15)
O3 C15 C12 112.21(13)
O3 C16 H16A 109.5
O3 C16 H16B 109.5
H16A C16 H16B 109.5
O3 C16 H16C 109.5
H16A C16 H16C 109.5
H16B C16 H16C 109.5

loop_
_geom_bond_atom_site_label_1
_geom_bond_atom_site_label_2
_geom_bond_distance
O1 C6 1.3765(17)
O1 C7 1.428(2)
O2 C1 1.3664(19)
O2 C9 1.412(2)
O3 C15 1.3218(19)
O3 C16 1.450(2)
O4 C15 1.1972(19)
O5 C5 1.3667(18)
O5 C8 1.416(2)
C1 C2 1.387(2)
C1 C6 1.398(2)
C2 C3 1.387(2)
C2 H2 0.9300
C3 C4 1.399(2)
C3 C10 1.475(2)
C4 C5 1.386(2)
C4 H4 0.9300
C5 C6 1.395(2)
C7 H7A 0.9600
C7 H7B 0.9600
C7 H7C 0.9600
C8 H8A 0.9600
C8 H8B 0.9600
C8 H8C 0.9600
C9 H9A 0.9600
C9 H9B 0.9600
C9 H9C 0.9600
C10 C11 1.298(2)
C10 H10 0.9300
C11 C12 1.524(2)
C11 H11 0.9300
C12 C15 1.522(2)
C12 C13 1.529(2)
C12 C14 1.533(2)
C13 H13A 0.9600
C13 H13B 0.9600
C13 H13C 0.9600
C14 H14A 0.9600
C14 H14B 0.9600
C14 H14C 0.9600
C16 H16A 0.9600
C16 H16B 0.9600
C16 H16C 0.9600

loop_
_geom_torsion_atom_site_label_1
_geom_torsion_atom_site_label_2
_geom_torsion_atom_site_label_3
_geom_torsion_atom_site_label_4
_geom_torsion
C9 O2 C1 C2 6.5(3)
C9 O2 C1 C6 -173.67(17)
O2 C1 C2 C3 179.55(15)
C6 C1 C2 C3 -0.3(2)
C1 C2 C3 C4 0.4(2)
C1 C2 C3 C10 179.80(14)
C2 C3 C4 C5 -0.4(2)
C10 C3 C4 C5 -179.75(14)
C8 O5 C5 C4 -5.8(2)
C8 O5 C5 C6 174.32(14)
C3 C4 C5 O5 -179.57(14)
C3 C4 C5 C6 0.2(2)
C7 O1 C6 C5 99.98(16)
C7 O1 C6 C1 -82.73(18)
O5 C5 C6 O1 -2.97(19)
C4 C5 C6 O1 177.20(13)
O5 C5 C6 C1 179.72(13)
C4 C5 C6 C1 -0.1(2)
O2 C1 C6 O1 3.0(2)
C2 C1 C6 O1 -177.16(13)
O2 C1 C6 C5 -179.72(13)
C2 C1 C6 C5 0.1(2)
C2 C3 C10 C11 175.48(17)
C4 C3 C10 C11 -5.2(3)
C3 C10 C11 C12 -178.16(15)
C10 C11 C12 C15 83.54(19)
C10 C11 C12 C13 -35.2(2)
C10 C11 C12 C14 -156.94(17)
C16 O3 C15 O4 1.3(3)
C16 O3 C15 C12 -176.65(17)
C11 C12 C15 O4 -96.88(18)
C13 C12 C15 O4 24.0(2)
C14 C12 C15 O4 145.23(17)
C11 C12 C15 O3 81.05(16)
C13 C12 C15 O3 -158.06(14)
C14 C12 C15 O3 -36.84(18)
